data_7241556
loop_
_publ_author_name
'Jia, Jun-Long'
'Dai, Xia-Lin'
'Che, Hao-Jie'
'Li, Meng-Ting'
'Zhuang, Xiao-Mei'
'Lu, Tong-Bu'
'Chen, Jia-Mei'

_publ_section_title
;
 Cocrystals of regorafenib with dicarboxylic acids: synthesis,
 characterization and property evaluation
;
_journal_issue 3
_journal_name_full CrystEngComm
_journal_page_first 653
_journal_page_last 662
_journal_paper_doi 10.1039/D0CE01341B
_journal_volume 23
_journal_year 2021
_chemical_formula_moiety 'C21 H15 Cl F4 N4 O3, C5 H8 O4'
_chemical_formula_sum 'C26 H23 Cl F4 N4 O7'
_chemical_formula_weight 614.93
_space_group_crystal_system monoclinic
_space_group_IT_number 14
_space_group_name_Hall '-P 2ybc'
_space_group_name_H-M_alt 'P 1 21/c 1'
_atom_sites_solution_hydrogens geom
_atom_sites_solution_primary dual
_audit_creation_date 2020-07-26
_audit_creation_method
;
Olex2 1.2
(compiled 2018.05.29 svn.r3508 for OlexSys, GUI svn.r5506)
;
_audit_update_record
;
2020-08-31 deposited with the CCDC.	2020-11-25 downloaded from the CCDC.
;
_cell_angle_alpha 90
_cell_angle_beta 99.0380(10)
_cell_angle_gamma 90
_cell_formula_units_Z 4
_cell_length_a 23.6243(3)
_cell_length_b 7.42220(10)
_cell_length_c 15.1901(2)
_cell_measurement_reflns_used 10414
_cell_measurement_temperature 150.00(10)
_cell_measurement_theta_max 79.0170
_cell_measurement_theta_min 3.7950
_cell_volume 2630.43(6)
_computing_cell_refinement 'CrysAlisPro 1.171.39.35c (Rigaku OD, 2017)'
_computing_data_collection 'CrysAlisPro 1.171.39.35c (Rigaku OD, 2017)'
_computing_data_reduction 'CrysAlisPro 1.171.39.35c (Rigaku OD, 2017)'
_computing_molecular_graphics 'Olex2 (Dolomanov et al., 2009)'
_computing_publication_material 'Olex2 (Dolomanov et al., 2009)'
_computing_structure_refinement 'ShelXL (Sheldrick, 2015)'
_computing_structure_solution 'ShelXT (Sheldrick, 2015)'
_diffrn_ambient_environment N~2~
_diffrn_ambient_temperature 150.00(10)
_diffrn_detector 'CCD plate'
_diffrn_measured_fraction_theta_full 0.999
_diffrn_measured_fraction_theta_max 0.999
_diffrn_measurement_details
;
List of Runs (angles in degrees, time in seconds):

  # Type    Start    End  Width  t~exp~   \w     \q     \k     \f   Frames
#--------------------------------------------------------------------------
  1  \w    -17.00  31.00   0.50    0.50    --    0.00 -77.00-180.00   96
  2  \w     41.00  87.00   0.50    0.50    --    0.00  57.00-120.00   92
  3  \w     45.00  89.00   0.50    0.50    --    0.00  82.00 -90.00   88
  4  \w    -28.00  23.00   0.50    0.50    --    0.00  57.00-120.00  102
  5  \w    -46.00   3.00   0.50    0.50    --    0.00  19.00-180.00   98
  6  \w     17.00 138.00   0.50    2.60    --  106.20 -82.00 -60.00  242
  7  \w     49.00 141.00   0.50    2.60    --  106.20 -77.00  60.00  184
  8  \w    156.00 191.00   0.50    2.60    --  106.20  30.00 -90.00   70
  9  \w    129.00 196.00   0.50    2.60    --  106.20  77.00  30.00  134
 10  \w     32.00  88.00   0.50    2.60    --  106.20 -45.00  60.00  112
 11  \w     73.00 150.00   0.50    2.60    --  106.20  30.00 -90.00  154
 12  \w     31.00 134.00   0.50    2.60    --  106.20 -45.00 -60.00  206
 13  \w     17.00  66.00   0.50    2.60    --  106.20 -77.00-180.00   98
 14  \w     87.00 112.00   0.50    2.60    --  106.20 -77.00-180.00   50
 15  \w     90.00 123.00   0.50    2.60    --  106.20 -82.00-120.00   66
 16  \w    142.00 193.00   0.50    2.60    --  106.20  15.00 120.00  102
 17  \w     25.00 100.00   0.50    2.60    --  106.20  15.00 120.00  150
;
_diffrn_measurement_device 'four-circle diffractometer'
_diffrn_measurement_device_type 'XtaLAB AFC12 (RINC): Kappa dual offset/far'
_diffrn_measurement_method '\w scans'
_diffrn_orient_matrix_type 'CrysAlisPro convention (1999,Acta A55,543-557)'
_diffrn_orient_matrix_UB_11 -0.0236605000
_diffrn_orient_matrix_UB_12 0.1897924000
_diffrn_orient_matrix_UB_13 0.0133395000
_diffrn_orient_matrix_UB_21 -0.0613040000
_diffrn_orient_matrix_UB_22 -0.0769038000
_diffrn_orient_matrix_UB_23 -0.0114521000
_diffrn_orient_matrix_UB_31 0.0066764000
_diffrn_orient_matrix_UB_32 -0.0337872000
_diffrn_orient_matrix_UB_33 0.1011454000
_diffrn_radiation_monochromator mirror
_diffrn_radiation_probe x-ray
_diffrn_radiation_type CuK\a
_diffrn_radiation_wavelength 1.54184
_diffrn_reflns_av_R_equivalents 0.0762
_diffrn_reflns_av_unetI/netI 0.0647
_diffrn_reflns_Laue_measured_fraction_full 0.999
_diffrn_reflns_Laue_measured_fraction_max 0.999
_diffrn_reflns_limit_h_max 28
_diffrn_reflns_limit_h_min -28
_diffrn_reflns_limit_k_max 8
_diffrn_reflns_limit_k_min -8
_diffrn_reflns_limit_l_max 18
_diffrn_reflns_limit_l_min -12
_diffrn_reflns_number 17014
_diffrn_reflns_point_group_measured_fraction_full 0.999
_diffrn_reflns_point_group_measured_fraction_max 0.999
_diffrn_reflns_theta_full 67.067
_diffrn_reflns_theta_max 67.067
_diffrn_reflns_theta_min 3.789
_diffrn_source 'micro-focus sealed X-ray tube'
_diffrn_source_type 'Rigaku (Cu) X-ray Source'
_exptl_absorpt_coefficient_mu 2.038
_exptl_absorpt_correction_T_max 1.00000
_exptl_absorpt_correction_T_min 0.62042
_exptl_absorpt_correction_type multi-scan
_exptl_absorpt_process_details
;
CrysAlisPro 1.171.39.35c (Rigaku Oxford Diffraction, 2017)
Empirical absorption correction using spherical harmonics,
 implemented in SCALE3 ABSPACK scaling algorithm.
;
_exptl_crystal_colour 'clear light colourless'
_exptl_crystal_colour_lustre clear
_exptl_crystal_colour_modifier light
_exptl_crystal_colour_primary colourless
_exptl_crystal_density_diffrn 1.553
_exptl_crystal_description plate
_exptl_crystal_F_000 1264
_refine_diff_density_max 0.322
_refine_diff_density_min -0.359
_refine_diff_density_rms 0.081
_refine_ls_extinction_method none
_refine_ls_goodness_of_fit_ref 1.045
_refine_ls_hydrogen_treatment constr
_refine_ls_matrix_type full
_refine_ls_number_parameters 385
_refine_ls_number_reflns 4692
_refine_ls_number_restraints 0
_refine_ls_restrained_S_all 1.045
_refine_ls_R_factor_all 0.0481
_refine_ls_R_factor_gt 0.0452
_refine_ls_shift/su_max 0.001
_refine_ls_shift/su_mean 0.000
_refine_ls_structure_factor_coef Fsqd
_refine_ls_weighting_details 'w=1/[\s^2^(Fo^2^)+(0.0694P)^2^+0.6726P] where P=(Fo^2^+2Fc^2^)/3'
_refine_ls_weighting_scheme calc
_refine_ls_wR_factor_gt 0.1197
_refine_ls_wR_factor_ref 0.1225
_reflns_Friedel_coverage 0.000
_reflns_number_gt 4298
_reflns_number_total 4692
_reflns_threshold_expression 'I > 2\s(I)'
_cod_data_source_file d0ce01341b2.cif
_cod_data_source_block 200528-2-jjl
_cod_depositor_comments 'Adding full bibliography for 7241556.cif.'
_cod_database_code 7241556
_shelx_shelxl_version_number 2016/6
_shelx_space_group_comment
;
The symmetry employed for this shelxl refinement is uniquely defined
by the following loop, which should always be used as a source of
symmetry information in preference to the above space-group names.
They are only intended as comments.
;
_reflns_odcompleteness_completeness 99.78
_reflns_odcompleteness_iscentric 1
_reflns_odcompleteness_theta 74.33
_olex2_refinement_description
;
1. Fixed Uiso
 At 1.2 times of:
  All C(H) groups, All C(H,H) groups, All N(H) groups
 At 1.5 times of:
  All C(H,H,H) groups, All O(H) groups
2. Uiso/Uaniso restraints and constraints
Uanis(F4) = Uanis(F5)
3. Others
 Sof(H14)=Sof(F5)=1-FVAR(1)
 Sof(F4)=Sof(H10)=FVAR(1)
4.a Secondary CH2 refined with riding coordinates:
 C25(H25A,H25B), C23(H23A,H23B), C24(H24A,H24B)
4.b Aromatic/amide H refined with riding coordinates:
 N4(H4), N1(H1), N2(H2), C3(H3), C14(H14), C16(H16), C10(H10), C11(H11),
 C13(H13), C5(H5), C19(H19), C6(H6), C18(H18)
4.c Tetrahedral OH refined with riding coordinates:
 O7(H7)
4.d Idealised Me refined as rotating group:
 C21(H21A,H21B,H21C)
4.e Idealised tetrahedral OH refined as rotating group:
 O5(H5A)
;
_olex2_submission_special_instructions 'No special instructions were received'
_oxdiff_exptl_absorpt_empirical_details
;
Empirical correction (ABSPACK) includes:
- Absorption correction using spherical harmonics
- Frame scaling
;
_oxdiff_exptl_absorpt_empirical_full_max 3.871
_oxdiff_exptl_absorpt_empirical_full_min 0.418

loop_
_space_group_symop_operation_xyz
'x, y, z'
'-x, y+1/2, -z+1/2'
'-x, -y, -z'
'x, -y-1/2, z-1/2'

loop_
_atom_site_label
_atom_site_type_symbol
_atom_site_fract_x
_atom_site_fract_y
_atom_site_fract_z
_atom_site_U_iso_or_equiv
_atom_site_adp_type
_atom_site_occupancy
_atom_site_site_symmetry_order
_atom_site_calc_flag
_atom_site_refinement_flags_posn
_atom_site_refinement_flags_adp
_atom_site_refinement_flags_occupancy
_atom_site_disorder_assembly
_atom_site_disorder_group
Cl1 Cl 0.21438(2) 0.33789(6) 1.13562(3) 0.03160(15) Uani 1 1 d . . . . .
F1 F 0.12504(4) 0.50374(14) 0.99568(7) 0.0311(3) Uani 1 1 d . . . . .
F3 F 0.12036(4) 0.40898(16) 0.86109(7) 0.0357(3) Uani 1 1 d . . . . .
F2 F 0.12414(5) 0.21908(15) 0.96901(9) 0.0378(3) Uani 1 1 d . . . . .
O3 O 0.71592(5) 0.37565(17) 0.35574(8) 0.0277(3) Uani 1 1 d . . . . .
O5 O 0.83383(5) 0.50988(18) 0.69379(8) 0.0296(3) Uani 1 1 d . . . . .
H5A H 0.806776 0.483474 0.655219 0.044 Uiso 1 1 calc GR . . . .
O1 O 0.40804(5) 0.28129(18) 0.84738(8) 0.0300(3) Uani 1 1 d . . . . .
O7 O 1.01671(5) 0.77164(17) 1.01154(8) 0.0285(3) Uani 1 1 d . . . . .
H7 H 1.013208 0.865523 1.038630 0.043 Uiso 1 1 calc R . . . .
O6 O 0.97223(6) 0.93280(16) 0.89736(8) 0.0303(3) Uani 1 1 d . . . . .
O2 O 0.56739(5) 0.21361(18) 0.54277(9) 0.0306(3) Uani 1 1 d . . . . .
F4 F 0.41207(5) 0.05278(17) 0.68720(9) 0.0289(3) Uani 0.789(2) 1 d . . P A 1
O4 O 0.88070(6) 0.3272(2) 0.61433(9) 0.0380(3) Uani 1 1 d . . . . .
N3 N 0.73448(6) 0.40271(19) 0.59186(9) 0.0224(3) Uani 1 1 d . . . . .
N4 N 0.79862(6) 0.35443(19) 0.45246(10) 0.0235(3) Uani 1 1 d . . . . .
H4 H 0.814256 0.347418 0.507431 0.028 Uiso 1 1 calc R . . . .
N1 N 0.31824(6) 0.4036(2) 0.80680(10) 0.0233(3) Uani 1 1 d . . . . .
H1 H 0.296049 0.450172 0.762311 0.028 Uiso 1 1 calc R . . . .
N2 N 0.38401(6) 0.4168(2) 0.71212(10) 0.0245(3) Uani 1 1 d . . . . .
H2 H 0.359687 0.487090 0.681042 0.029 Uiso 1 1 calc R . . . .
C8 C 0.37321(7) 0.3598(2) 0.79368(11) 0.0213(3) Uani 1 1 d . . . . .
C22 C 0.88014(7) 0.4193(2) 0.67978(11) 0.0237(4) Uani 1 1 d . . . . .
C26 C 0.99121(7) 0.7875(2) 0.93031(11) 0.0216(3) Uani 1 1 d . . . . .
C9 C 0.43368(7) 0.3646(2) 0.67696(11) 0.0217(4) Uani 1 1 d . . . . .
C3 C 0.23563(7) 0.3911(2) 0.87948(11) 0.0213(3) Uani 1 1 d . . . . .
H3 H 0.213233 0.409998 0.824213 0.026 Uiso 1 1 calc R . . . .
C14 C 0.44669(7) 0.1848(2) 0.66334(11) 0.0231(4) Uani 1 1 d . . . . .
H14 H 0.423760 0.096145 0.682876 0.028 Uiso 0.211(2) 1 calc R . P A 2
C15 C 0.62120(7) 0.2851(2) 0.56214(12) 0.0227(4) Uani 1 1 d . . . . .
C20 C 0.74213(7) 0.3632(2) 0.43306(11) 0.0204(3) Uani 1 1 d . . . . .
C4 C 0.29521(7) 0.3795(2) 0.88549(11) 0.0208(3) Uani 1 1 d . . . . .
C17 C 0.70884(7) 0.3531(2) 0.50996(11) 0.0198(3) Uani 1 1 d . . . . .
C12 C 0.52549(7) 0.2671(2) 0.59309(11) 0.0244(4) Uani 1 1 d . . . . .
C16 C 0.65272(7) 0.2930(2) 0.49258(11) 0.0218(3) Uani 1 1 d . . . . .
H16 H 0.636455 0.258669 0.435287 0.026 Uiso 1 1 calc R . . . .
C10 C 0.46944(7) 0.4942(2) 0.64881(11) 0.0235(4) Uani 1 1 d . . . . .
H10 H 0.462491 0.615188 0.658833 0.028 Uiso 0.789(2) 1 calc R . P A 1
C2 C 0.20938(7) 0.3750(2) 0.95488(12) 0.0220(4) Uani 1 1 d . . . . .
C11 C 0.51508(7) 0.4480(2) 0.60628(11) 0.0256(4) Uani 1 1 d . . . . .
H11 H 0.538216 0.536333 0.587012 0.031 Uiso 1 1 calc R . . . .
C25 C 0.98608(8) 0.6182(2) 0.87646(12) 0.0247(4) Uani 1 1 d . . . . .
H25A H 0.982652 0.516929 0.915626 0.030 Uiso 1 1 calc R . . . .
H25B H 1.020899 0.601717 0.851010 0.030 Uiso 1 1 calc R . . . .
C13 C 0.49227(7) 0.1320(2) 0.62196(11) 0.0238(4) Uani 1 1 d . . . . .
H13 H 0.500238 0.010925 0.613890 0.029 Uiso 1 1 calc R . . . .
C7 C 0.24347(8) 0.3496(2) 1.03727(11) 0.0231(4) Uani 1 1 d . . . . .
C5 C 0.32846(7) 0.3488(2) 0.96818(12) 0.0238(4) Uani 1 1 d . . . . .
H5 H 0.368044 0.337724 0.973051 0.029 Uiso 1 1 calc R . . . .
C19 C 0.64607(8) 0.3397(2) 0.64645(12) 0.0259(4) Uani 1 1 d . . . . .
H19 H 0.625575 0.338718 0.693951 0.031 Uiso 1 1 calc R . . . .
C1 C 0.14491(8) 0.3782(2) 0.94503(12) 0.0254(4) Uani 1 1 d . . . . .
C23 C 0.93062(7) 0.4397(2) 0.75260(12) 0.0260(4) Uani 1 1 d . . . . .
H23A H 0.965295 0.422534 0.726851 0.031 Uiso 1 1 calc R . . . .
H23B H 0.929089 0.343905 0.795612 0.031 Uiso 1 1 calc R . . . .
C6 C 0.30216(8) 0.3349(2) 1.04302(12) 0.0259(4) Uani 1 1 d . . . . .
H6 H 0.324451 0.315188 1.098308 0.031 Uiso 1 1 calc R . . . .
C24 C 0.93532(8) 0.6176(2) 0.80197(13) 0.0285(4) Uani 1 1 d . . . . .
H24A H 0.939526 0.714461 0.760591 0.034 Uiso 1 1 calc R . . . .
H24B H 0.900436 0.638900 0.826608 0.034 Uiso 1 1 calc R . . . .
C18 C 0.70279(8) 0.3962(2) 0.65752(12) 0.0257(4) Uani 1 1 d . . . . .
H18 H 0.719864 0.431738 0.714218 0.031 Uiso 1 1 calc R . . . .
C21 C 0.83512(8) 0.3562(3) 0.38385(13) 0.0296(4) Uani 1 1 d . . . . .
H21A H 0.821061 0.270416 0.338333 0.044 Uiso 1 1 calc GR . . . .
H21B H 0.873569 0.324937 0.409788 0.044 Uiso 1 1 calc GR . . . .
H21C H 0.834846 0.474387 0.358124 0.044 Uiso 1 1 calc GR . . . .
F5 F 0.4546(2) 0.6774(6) 0.6587(3) 0.0289(3) Uani 0.211(2) 1 d . . P A 2

loop_
_atom_site_aniso_label
_atom_site_aniso_U_11
_atom_site_aniso_U_22
_atom_site_aniso_U_33
_atom_site_aniso_U_23
_atom_site_aniso_U_13
_atom_site_aniso_U_12
Cl1 0.0363(3) 0.0398(3) 0.0221(2) 0.00346(17) 0.01535(18) 0.00110(18)
F1 0.0344(5) 0.0298(6) 0.0324(6) -0.0032(4) 0.0152(4) 0.0099(4)
F3 0.0279(5) 0.0495(7) 0.0302(6) -0.0055(5) 0.0063(4) 0.0070(5)
F2 0.0316(6) 0.0279(6) 0.0578(8) -0.0007(5) 0.0193(5) -0.0058(4)
O3 0.0264(6) 0.0359(7) 0.0224(7) 0.0066(5) 0.0090(5) 0.0046(5)
O5 0.0242(6) 0.0383(7) 0.0276(7) -0.0121(5) 0.0082(5) -0.0002(5)
O1 0.0328(6) 0.0331(7) 0.0263(7) 0.0087(5) 0.0118(5) 0.0128(6)
O7 0.0402(7) 0.0217(6) 0.0228(6) -0.0018(5) 0.0021(5) 0.0007(5)
O6 0.0409(7) 0.0214(6) 0.0275(7) -0.0007(5) 0.0018(5) 0.0046(5)
O2 0.0268(6) 0.0365(7) 0.0328(7) -0.0141(6) 0.0176(5) -0.0097(5)
F4 0.0295(6) 0.0254(6) 0.0353(7) 0.0044(5) 0.0160(5) -0.0048(5)
O4 0.0377(7) 0.0410(8) 0.0331(8) -0.0174(6) -0.0014(6) 0.0135(6)
N3 0.0250(7) 0.0216(7) 0.0223(7) -0.0008(5) 0.0083(6) 0.0013(6)
N4 0.0234(7) 0.0271(7) 0.0218(7) -0.0009(6) 0.0088(6) 0.0014(6)
N1 0.0239(7) 0.0281(7) 0.0197(7) 0.0033(6) 0.0091(5) 0.0026(6)
N2 0.0240(7) 0.0298(8) 0.0218(7) 0.0057(6) 0.0102(6) 0.0063(6)
C8 0.0265(8) 0.0170(8) 0.0225(8) -0.0009(6) 0.0104(7) -0.0007(6)
C22 0.0296(8) 0.0195(8) 0.0233(8) -0.0016(7) 0.0084(7) 0.0003(7)
C26 0.0245(8) 0.0198(8) 0.0215(8) 0.0020(6) 0.0067(6) -0.0019(6)
C9 0.0218(8) 0.0265(9) 0.0184(8) 0.0012(6) 0.0080(6) 0.0009(6)
C3 0.0275(8) 0.0177(8) 0.0200(8) 0.0000(6) 0.0073(7) 0.0020(6)
C14 0.0238(8) 0.0245(8) 0.0227(9) 0.0047(6) 0.0088(7) -0.0033(7)
C15 0.0244(8) 0.0179(8) 0.0281(9) -0.0016(7) 0.0113(7) -0.0009(6)
C20 0.0252(8) 0.0149(7) 0.0224(9) 0.0025(6) 0.0081(7) 0.0019(6)
C4 0.0278(8) 0.0146(7) 0.0221(8) -0.0010(6) 0.0105(7) 0.0001(6)
C17 0.0246(8) 0.0147(7) 0.0216(8) 0.0017(6) 0.0084(6) 0.0032(6)
C12 0.0230(8) 0.0302(9) 0.0225(8) -0.0046(7) 0.0110(6) -0.0045(7)
C16 0.0263(8) 0.0182(8) 0.0225(8) -0.0018(6) 0.0090(7) 0.0007(6)
C10 0.0281(8) 0.0207(8) 0.0226(8) -0.0012(6) 0.0070(7) -0.0018(7)
C2 0.0280(8) 0.0149(7) 0.0255(9) -0.0014(6) 0.0115(7) -0.0004(6)
C11 0.0273(8) 0.0273(9) 0.0246(9) -0.0023(7) 0.0114(7) -0.0080(7)
C25 0.0313(9) 0.0182(8) 0.0246(9) 0.0018(7) 0.0043(7) -0.0011(7)
C13 0.0266(8) 0.0222(8) 0.0238(9) 0.0001(7) 0.0079(7) -0.0013(7)
C7 0.0311(9) 0.0184(8) 0.0227(9) 0.0009(6) 0.0128(7) -0.0009(7)
C5 0.0248(8) 0.0226(8) 0.0256(9) 0.0014(7) 0.0086(7) -0.0007(6)
C19 0.0301(9) 0.0273(9) 0.0236(9) -0.0009(7) 0.0139(7) 0.0014(7)
C1 0.0303(9) 0.0217(8) 0.0263(9) -0.0016(7) 0.0113(7) 0.0019(7)
C23 0.0298(8) 0.0242(9) 0.0248(9) -0.0023(7) 0.0072(7) 0.0019(7)
C6 0.0321(9) 0.0251(9) 0.0210(9) 0.0019(7) 0.0060(7) 0.0003(7)
C24 0.0289(9) 0.0268(9) 0.0293(9) -0.0074(7) 0.0030(7) 0.0016(7)
C18 0.0289(8) 0.0283(9) 0.0210(9) -0.0025(7) 0.0072(7) 0.0012(7)
C21 0.0270(9) 0.0371(10) 0.0283(10) 0.0007(8) 0.0154(7) 0.0021(7)
F5 0.0295(6) 0.0254(6) 0.0353(7) 0.0044(5) 0.0160(5) -0.0048(5)

loop_
_atom_type_symbol
_atom_type_description
_atom_type_scat_dispersion_real
_atom_type_scat_dispersion_imag
_atom_type_scat_source
C C 0.0181 0.0091 'International Tables Vol C Tables 4.2.6.8 and 6.1.1.4'
H H 0.0000 0.0000 'International Tables Vol C Tables 4.2.6.8 and 6.1.1.4'
Cl Cl 0.3639 0.7018 'International Tables Vol C Tables 4.2.6.8 and 6.1.1.4'
F F 0.0727 0.0534 'International Tables Vol C Tables 4.2.6.8 and 6.1.1.4'
N N 0.0311 0.0180 'International Tables Vol C Tables 4.2.6.8 and 6.1.1.4'
O O 0.0492 0.0322 'International Tables Vol C Tables 4.2.6.8 and 6.1.1.4'

loop_
_geom_angle_atom_site_label_1
_geom_angle_atom_site_label_2
_geom_angle_atom_site_label_3
_geom_angle
_geom_angle_site_symmetry_1
_geom_angle_site_symmetry_3
_geom_angle_publ_flag
C22 O5 H5A 109.5 . . ?
C26 O7 H7 109.5 . . ?
C15 O2 C12 119.09(13) . . ?
C18 N3 C17 117.09(14) . . ?
C20 N4 H4 118.9 . . ?
C20 N4 C21 122.11(15) . . ?
C21 N4 H4 118.9 . . ?
C8 N1 H1 116.8 . . ?
C8 N1 C4 126.33(15) . . ?
C4 N1 H1 116.8 . . ?
C8 N2 H2 118.7 . . ?
C8 N2 C9 122.59(15) . . ?
C9 N2 H2 118.7 . . ?
O1 C8 N1 124.68(15) . . ?
O1 C8 N2 123.61(15) . . ?
N2 C8 N1 111.71(15) . . ?
O5 C22 C23 114.17(14) . . ?
O4 C22 O5 122.25(17) . . ?
O4 C22 C23 123.57(16) . . ?
O7 C26 C25 115.60(15) . . ?
O6 C26 O7 123.31(16) . . ?
O6 C26 C25 121.09(15) . . ?
C14 C9 N2 122.24(15) . . ?
C10 C9 N2 120.35(15) . . ?
C10 C9 C14 117.26(14) . . ?
C4 C3 H3 119.5 . . ?
C2 C3 H3 119.5 . . ?
C2 C3 C4 121.02(16) . . ?
F4 C14 C9 119.63(15) . . ?
F4 C14 C13 117.33(15) . . ?
C9 C14 H14 118.5 . . ?
C13 C14 C9 122.96(15) . . ?
C13 C14 H14 118.5 . . ?
O2 C15 C16 116.45(15) . . ?
O2 C15 C19 123.98(15) . . ?
C19 C15 C16 119.49(15) . . ?
O3 C20 N4 123.38(15) . . ?
O3 C20 C17 119.51(15) . . ?
N4 C20 C17 117.10(15) . . ?
C3 C4 N1 117.28(15) . . ?
C5 C4 N1 123.46(15) . . ?
C5 C4 C3 119.25(15) . . ?
N3 C17 C20 119.20(14) . . ?
N3 C17 C16 122.86(15) . . ?
C16 C17 C20 117.94(15) . . ?
C11 C12 O2 120.71(15) . . ?
C11 C12 C13 122.21(15) . . ?
C13 C12 O2 116.85(16) . . ?
C15 C16 H16 120.6 . . ?
C17 C16 C15 118.77(16) . . ?
C17 C16 H16 120.6 . . ?
C9 C10 H10 119.1 . . ?
C9 C10 F5 117.3(2) . . ?
C11 C10 C9 121.83(16) . . ?
C11 C10 H10 119.1 . . ?
C11 C10 F5 120.7(2) . . ?
C3 C2 C1 119.43(16) . . ?
C7 C2 C3 118.86(16) . . ?
C7 C2 C1 121.67(15) . . ?
C12 C11 H11 120.8 . . ?
C10 C11 C12 118.47(15) . . ?
C10 C11 H11 120.8 . . ?
C26 C25 H25A 108.9 . . ?
C26 C25 H25B 108.9 . . ?
C26 C25 C24 113.46(14) . . ?
H25A C25 H25B 107.7 . . ?
C24 C25 H25A 108.9 . . ?
C24 C25 H25B 108.9 . . ?
C14 C13 C12 117.24(16) . . ?
C14 C13 H13 121.4 . . ?
C12 C13 H13 121.4 . . ?
C2 C7 Cl1 121.86(13) . . ?
C6 C7 Cl1 118.01(14) . . ?
C6 C7 C2 120.13(15) . . ?
C4 C5 H5 120.3 . . ?
C6 C5 C4 119.44(16) . . ?
C6 C5 H5 120.3 . . ?
C15 C19 H19 121.2 . . ?
C15 C19 C18 117.52(15) . . ?
C18 C19 H19 121.2 . . ?
F1 C1 F2 106.16(13) . . ?
F1 C1 C2 113.21(15) . . ?
F3 C1 F1 106.91(14) . . ?
F3 C1 F2 106.58(15) . . ?
F3 C1 C2 112.23(14) . . ?
F2 C1 C2 111.30(14) . . ?
C22 C23 H23A 108.3 . . ?
C22 C23 H23B 108.3 . . ?
C22 C23 C24 116.14(15) . . ?
H23A C23 H23B 107.4 . . ?
C24 C23 H23A 108.3 . . ?
C24 C23 H23B 108.3 . . ?
C7 C6 C5 121.26(17) . . ?
C7 C6 H6 119.4 . . ?
C5 C6 H6 119.4 . . ?
C25 C24 C23 111.12(15) . . ?
C25 C24 H24A 109.4 . . ?
C25 C24 H24B 109.4 . . ?
C23 C24 H24A 109.4 . . ?
C23 C24 H24B 109.4 . . ?
H24A C24 H24B 108.0 . . ?
N3 C18 C19 124.23(17) . . ?
N3 C18 H18 117.9 . . ?
C19 C18 H18 117.9 . . ?
N4 C21 H21A 109.5 . . ?
N4 C21 H21B 109.5 . . ?
N4 C21 H21C 109.5 . . ?
H21A C21 H21B 109.5 . . ?
H21A C21 H21C 109.5 . . ?
H21B C21 H21C 109.5 . . ?

loop_
_geom_bond_atom_site_label_1
_geom_bond_atom_site_label_2
_geom_bond_distance
_geom_bond_site_symmetry_2
_geom_bond_publ_flag
Cl1 C7 1.7420(16) . ?
F1 C1 1.3392(19) . ?
F3 C1 1.335(2) . ?
F2 C1 1.351(2) . ?
O3 C20 1.242(2) . ?
O5 H5A 0.8200 . ?
O5 C22 1.329(2) . ?
O1 C8 1.213(2) . ?
O7 H7 0.8200 . ?
O7 C26 1.291(2) . ?
O6 C26 1.242(2) . ?
O2 C15 1.366(2) . ?
O2 C12 1.3996(19) . ?
F4 C14 1.361(2) . ?
O4 C22 1.208(2) . ?
N3 C17 1.347(2) . ?
N3 C18 1.339(2) . ?
N4 H4 0.8600 . ?
N4 C20 1.322(2) . ?
N4 C21 1.453(2) . ?
N1 H1 0.8600 . ?
N1 C8 1.383(2) . ?
N1 C4 1.400(2) . ?
N2 H2 0.8600 . ?
N2 C8 1.370(2) . ?
N2 C9 1.418(2) . ?
C22 C23 1.501(2) . ?
C26 C25 1.494(2) . ?
C9 C14 1.392(2) . ?
C9 C10 1.391(2) . ?
C3 H3 0.9300 . ?
C3 C4 1.399(2) . ?
C3 C2 1.391(2) . ?
C14 H14 0.9300 . ?
C14 C13 1.386(2) . ?
C15 C16 1.386(2) . ?
C15 C19 1.383(3) . ?
C20 C17 1.509(2) . ?
C4 C5 1.392(3) . ?
C17 C16 1.384(2) . ?
C12 C11 1.385(3) . ?
C12 C13 1.386(2) . ?
C16 H16 0.9300 . ?
C10 H10 0.9300 . ?
C10 C11 1.384(2) . ?
C10 F5 1.418(5) . ?
C2 C7 1.390(3) . ?
C2 C1 1.507(2) . ?
C11 H11 0.9300 . ?
C25 H25A 0.9700 . ?
C25 H25B 0.9700 . ?
C25 C24 1.514(3) . ?
C13 H13 0.9300 . ?
C7 C6 1.380(3) . ?
C5 H5 0.9300 . ?
C5 C6 1.382(2) . ?
C19 H19 0.9300 . ?
C19 C18 1.389(3) . ?
C23 H23A 0.9700 . ?
C23 H23B 0.9700 . ?
C23 C24 1.514(2) . ?
C6 H6 0.9300 . ?
C24 H24A 0.9700 . ?
C24 H24B 0.9700 . ?
C18 H18 0.9300 . ?
C21 H21A 0.9600 . ?
C21 H21B 0.9600 . ?
C21 H21C 0.9600 . ?

loop_
_geom_hbond_atom_site_label_D
_geom_hbond_atom_site_label_H
_geom_hbond_atom_site_label_A
_geom_hbond_distance_DH
_geom_hbond_distance_HA
_geom_hbond_distance_DA
_geom_hbond_angle_DHA
_geom_hbond_site_symmetry_A
O5 H5A N3 0.82 1.92 2.7197(19) 164.8 .
O7 H7 O6 0.82 1.79 2.5850(17) 163.3 3_777
N4 H4 O4 0.86 2.08 2.890(2) 156.8 .
N1 H1 O3 0.86 2.19 2.9674(19) 149.8 3_666

loop_
_geom_torsion_atom_site_label_1
_geom_torsion_atom_site_label_2
_geom_torsion_atom_site_label_3
_geom_torsion_atom_site_label_4
_geom_torsion
_geom_torsion_site_symmetry_1
_geom_torsion_site_symmetry_2
_geom_torsion_site_symmetry_3
_geom_torsion_site_symmetry_4
_geom_torsion_publ_flag
Cl1 C7 C6 C5 -177.87(13) . . . . ?
O3 C20 C17 N3 -156.75(15) . . . . ?
O3 C20 C17 C16 23.0(2) . . . . ?
O5 C22 C23 C24 -30.9(2) . . . . ?
O7 C26 C25 C24 153.16(15) . . . . ?
O6 C26 C25 C24 -27.4(2) . . . . ?
O2 C15 C16 C17 -175.74(15) . . . . ?
O2 C15 C19 C18 174.85(16) . . . . ?
O2 C12 C11 C10 173.60(16) . . . . ?
O2 C12 C13 C14 -173.14(15) . . . . ?
F4 C14 C13 C12 176.37(16) . . . . ?
O4 C22 C23 C24 150.02(18) . . . . ?
N3 C17 C16 C15 0.6(2) . . . . ?
N4 C20 C17 N3 24.7(2) . . . . ?
N4 C20 C17 C16 -155.57(15) . . . . ?
N1 C4 C5 C6 177.01(16) . . . . ?
N2 C9 C14 F4 -2.4(3) . . . . ?
N2 C9 C14 C13 174.23(16) . . . . ?
N2 C9 C10 C11 -173.61(16) . . . . ?
N2 C9 C10 F5 1.3(3) . . . . ?
C8 N1 C4 C3 -164.96(16) . . . . ?
C8 N1 C4 C5 16.4(3) . . . . ?
C8 N2 C9 C14 58.5(2) . . . . ?
C8 N2 C9 C10 -126.01(18) . . . . ?
C22 C23 C24 C25 177.17(15) . . . . ?
C26 C25 C24 C23 -177.25(15) . . . . ?
C9 N2 C8 O1 10.3(3) . . . . ?
C9 N2 C8 N1 -169.98(15) . . . . ?
C9 C14 C13 C12 -0.4(3) . . . . ?
C9 C10 C11 C12 -1.0(3) . . . . ?
C3 C4 C5 C6 -1.6(2) . . . . ?
C3 C2 C7 Cl1 177.14(12) . . . . ?
C3 C2 C7 C6 -2.2(2) . . . . ?
C3 C2 C1 F1 -125.19(16) . . . . ?
C3 C2 C1 F3 -4.0(2) . . . . ?
C3 C2 C1 F2 115.32(17) . . . . ?
C14 C9 C10 C11 2.1(3) . . . . ?
C14 C9 C10 F5 177.0(3) . . . . ?
C15 O2 C12 C11 50.7(2) . . . . ?
C15 O2 C12 C13 -134.56(17) . . . . ?
C15 C19 C18 N3 0.7(3) . . . . ?
C20 C17 C16 C15 -179.13(14) . . . . ?
C4 N1 C8 O1 5.8(3) . . . . ?
C4 N1 C8 N2 -173.94(15) . . . . ?
C4 C3 C2 C7 1.0(2) . . . . ?
C4 C3 C2 C1 -176.73(15) . . . . ?
C4 C5 C6 C7 0.5(3) . . . . ?
C17 N3 C18 C19 0.9(3) . . . . ?
C12 O2 C15 C16 -153.18(16) . . . . ?
C12 O2 C15 C19 30.2(3) . . . . ?
C16 C15 C19 C18 -1.7(3) . . . . ?
C10 C9 C14 F4 -178.02(16) . . . . ?
C10 C9 C14 C13 -1.4(3) . . . . ?
C2 C3 C4 N1 -177.82(15) . . . . ?
C2 C3 C4 C5 0.9(2) . . . . ?
C2 C7 C6 C5 1.5(3) . . . . ?
C11 C12 C13 C14 1.5(3) . . . . ?
C13 C12 C11 C10 -0.8(3) . . . . ?
C7 C2 C1 F1 57.2(2) . . . . ?
C7 C2 C1 F3 178.31(15) . . . . ?
C7 C2 C1 F2 -62.3(2) . . . . ?
C19 C15 C16 C17 1.0(2) . . . . ?
C1 C2 C7 Cl1 -5.2(2) . . . . ?
C1 C2 C7 C6 175.51(15) . . . . ?
C18 N3 C17 C20 178.19(14) . . . . ?
C18 N3 C17 C16 -1.6(2) . . . . ?
C21 N4 C20 O3 -0.8(2) . . . . ?
C21 N4 C20 C17 177.70(15) . . . . ?
F5 C10 C11 C12 -175.8(3) . . . . ?
